data_7116837
loop_
_publ_author_name
'Rachel H. Platel'
'Thiago Teixeira Tasso'
'Wen Zhou'
'Taniyuki Furuyama'
'Nagao Kobayashi'
'Daniel B. Leznoff'

_publ_section_title
;
 Metallophthalocyanin-ocenes: scandium phthalocyanines with an
 eta^5^-bound Cp ring
;
_journal_name_full Chem.Commun.
_journal_page_first 5986
_journal_paper_doi 10.1039/C5cc00237K
_journal_volume 51
_journal_year 2015
_chemical_formula_moiety 'C37 H21 N8 Sc'
_chemical_formula_sum 'C37 H21 N8 Sc'
_chemical_formula_weight 622.58
_chemical_properties_physical Air-sensitive
_space_group_crystal_system triclinic
_space_group_IT_number 2
_space_group_name_Hall '-P 1'
_space_group_name_H-M_alt 'P -1'
_symmetry_space_group_name_Hall '-P 1'
_symmetry_space_group_name_H-M 'P -1'
_atom_sites_solution_hydrogens geom
_audit_update_record
;
2014-12-06 deposited with the CCDC.
2015-02-18 downloaded from the CCDC.
;
_cell_angle_alpha 83.59(2)
_cell_angle_beta 86.358(19)
_cell_angle_gamma 83.85(2)
_cell_formula_units_Z 4
_cell_length_a 8.976(8)
_cell_length_b 15.873(16)
_cell_length_c 19.618(19)
_cell_measurement_reflns_used 558
_cell_measurement_temperature 149(2)
_cell_measurement_theta_max 41.45
_cell_measurement_theta_min 10.48
_cell_volume 2758(5)
_computing_cell_refinement 'Bruker SAINT'
_computing_data_collection 'Bruker APEX2'
_computing_data_reduction 'Bruker SAINT'
_computing_structure_refinement 'SHELXL-2014 (Sheldrick 2014)'
_computing_structure_solution 'SHELXS-97 (Sheldrick 2008)'
_diffrn_ambient_temperature 150(2)
_diffrn_measured_fraction_theta_full 0.862
_diffrn_measured_fraction_theta_max 0.834
_diffrn_measurement_device_type 'Bruker APEX-II CCD'
_diffrn_measurement_method '\f and \w scans'
_diffrn_radiation_monochromator graphite
_diffrn_radiation_type CuK\a
_diffrn_radiation_wavelength 1.54178
_diffrn_reflns_av_R_equivalents 0.038
_diffrn_reflns_limit_h_max 10
_diffrn_reflns_limit_h_min -9
_diffrn_reflns_limit_k_max 17
_diffrn_reflns_limit_k_min -18
_diffrn_reflns_limit_l_max 22
_diffrn_reflns_limit_l_min -22
_diffrn_reflns_number 8860
_diffrn_reflns_theta_full 67.679
_diffrn_reflns_theta_max 70.859
_diffrn_reflns_theta_min 2.269
_exptl_absorpt_coefficient_mu 2.643
_exptl_absorpt_correction_T_max 0.753053
_exptl_absorpt_correction_T_min 0.419580
_exptl_absorpt_correction_type multi-scan
_exptl_absorpt_process_details '(Sheldrich , 1996)'
_exptl_crystal_colour blue
_exptl_crystal_density_diffrn 1.499
_exptl_crystal_description plate
_exptl_crystal_F_000 1280
_exptl_crystal_recrystallization_method 'Re-crystallisation from solvent: THF/Hexanes'
_refine_diff_density_max 1.180
_refine_diff_density_min -1.029
_refine_ls_extinction_method none
_refine_ls_goodness_of_fit_ref 1.019
_refine_ls_hydrogen_treatment constr
_refine_ls_matrix_type full
_refine_ls_number_parameters 829
_refine_ls_number_reflns 8860
_refine_ls_number_restraints 1044
_refine_ls_restrained_S_all 0.975
_refine_ls_R_factor_all 0.2077
_refine_ls_R_factor_gt 0.1083
_refine_ls_shift/su_max 0.000
_refine_ls_shift/su_mean 0.000
_refine_ls_structure_factor_coef Fsqd
_refine_ls_weighting_details
;
 w=1/[\s^2^(Fo^2^)+(0.0923P)^2^]
 where P=(Fo^2^+2Fc^2^)/3
;
_refine_ls_weighting_scheme calc
_refine_ls_wR_factor_gt 0.2810
_refine_ls_wR_factor_ref 0.3203
_reflns_Friedel_coverage 0.000
_reflns_number_gt 4461
_reflns_number_total 8860
_reflns_threshold_expression 'I > 2\s(I)'
_cod_data_source_file c5cc00237k2.cif
_cod_data_source_block PcScCp
_cod_original_cell_volume 2758(4)
_cod_database_code 7116837

loop_
_symmetry_equiv_pos_as_xyz
'x, y, z'
'-x, -y, -z'

loop_
_atom_site_label
_atom_site_type_symbol
_atom_site_fract_x
_atom_site_fract_y
_atom_site_fract_z
_atom_site_U_iso_or_equiv
_atom_site_adp_type
_atom_site_occupancy
_atom_site_site_symmetry_order
_atom_site_calc_flag
_atom_site_refinement_flags_posn
_atom_site_refinement_flags_adp
Sc1 Sc 0.56189(16) 0.64243(9) 0.09460(6) 0.0297(5) Uani 1 1 d . U
Sc2 Sc 0.88919(16) 0.15808(9) 0.59304(7) 0.0332(5) Uani 1 1 d . U
N1 N 0.6385(7) 0.6804(4) -0.0087(3) 0.0328(15) Uani 1 1 d . U
N2 N 0.7906(7) 0.5520(4) -0.0346(3) 0.0315(15) Uani 1 1 d . U
N3 N 0.6130(7) 0.5204(4) 0.0602(3) 0.0299(14) Uani 1 1 d . U
N4 N 0.4743(7) 0.4383(4) 0.1494(3) 0.0296(14) Uani 1 1 d . U
N5 N 0.3699(7) 0.5823(4) 0.1376(3) 0.0295(14) Uani 1 1 d . U
N6 N 0.2012(7) 0.7084(4) 0.1551(3) 0.0327(15) Uani 1 1 d . U
N7 N 0.3960(7) 0.7439(4) 0.0690(3) 0.0350(15) Uani 1 1 d . U
N8 N 0.5256(7) 0.8245(4) -0.0241(3) 0.0371(16) Uani 1 1 d . U
N9 N 1.0747(6) 0.0896(4) 0.6449(3) 0.0288(14) Uani 1 1 d . U
N10 N 1.2217(7) 0.2050(4) 0.6564(3) 0.0337(15) Uani 1 1 d . U
N11 N 1.0498(7) 0.2474(4) 0.5665(3) 0.0326(15) Uani 1 1 d . U
N12 N 0.9444(7) 0.3271(4) 0.4668(3) 0.0363(16) Uani 1 1 d . U
N13 N 0.8499(7) 0.1918(4) 0.4867(3) 0.0341(15) Uani 1 1 d . U
N14 N 0.7273(7) 0.0694(4) 0.4652(3) 0.0349(15) Uani 1 1 d . U
N15 N 0.8752(7) 0.0352(4) 0.5651(3) 0.0345(15) Uani 1 1 d . U
N16 N 0.9938(6) -0.0499(4) 0.6597(3) 0.0290(15) Uani 1 1 d . U
C1 C 0.6209(9) 0.7597(5) -0.0406(4) 0.0341(17) Uani 1 1 d . U
C2 C 0.7232(9) 0.7676(5) -0.1005(4) 0.0357(18) Uani 1 1 d . U
C3 C 0.7545(9) 0.8335(5) -0.1493(4) 0.039(2) Uani 1 1 d . U
H3 H 0.7000 0.8881 -0.1481 0.047 Uiso 1 1 calc R U
C4 C 0.8649(9) 0.8198(6) -0.1997(4) 0.044(2) Uani 1 1 d . U
H4 H 0.8873 0.8652 -0.2333 0.053 Uiso 1 1 calc R U
C5 C 0.9440(9) 0.7398(5) -0.2018(4) 0.039(2) Uani 1 1 d . U
H5 H 1.0205 0.7314 -0.2368 0.047 Uiso 1 1 calc R U
C6 C 0.9140(9) 0.6741(5) -0.1551(3) 0.0346(18) Uani 1 1 d . U
H6 H 0.9675 0.6195 -0.1575 0.041 Uiso 1 1 calc R U
C7 C 0.8041(8) 0.6874(5) -0.1036(3) 0.0313(17) Uani 1 1 d . U
C8 C 0.7457(8) 0.6324(5) -0.0467(3) 0.0292(16) Uani 1 1 d . U
C9 C 0.7302(8) 0.5011(5) 0.0141(3) 0.0277(16) Uani 1 1 d . U
C10 C 0.7764(8) 0.4110(5) 0.0248(4) 0.0294(17) Uani 1 1 d . U
C11 C 0.8878(8) 0.3610(5) -0.0063(3) 0.0297(17) Uani 1 1 d . U
H11 H 0.9489 0.3840 -0.0436 0.036 Uiso 1 1 calc R U
C12 C 0.9084(8) 0.2768(5) 0.0180(3) 0.0313(18) Uani 1 1 d . U
H12 H 0.9875 0.2408 -0.0015 0.038 Uiso 1 1 calc R U
C13 C 0.8145(9) 0.2429(5) 0.0712(4) 0.0340(19) Uani 1 1 d . U
H13 H 0.8299 0.1839 0.0865 0.041 Uiso 1 1 calc R U
C14 C 0.7010(9) 0.2921(5) 0.1019(3) 0.0320(18) Uani 1 1 d . U
H14 H 0.6372 0.2683 0.1377 0.038 Uiso 1 1 calc R U
C15 C 0.6828(8) 0.3776(5) 0.0790(3) 0.0308(17) Uani 1 1 d . U
C16 C 0.5803(8) 0.4483(5) 0.0994(3) 0.0269(16) Uani 1 1 d . U
C17 C 0.3765(8) 0.5019(5) 0.1663(3) 0.0286(16) Uani 1 1 d . U
C18 C 0.2612(8) 0.4919(5) 0.2200(3) 0.0318(17) Uani 1 1 d . U
C19 C 0.2267(8) 0.4239(5) 0.2658(3) 0.0340(18) Uani 1 1 d . U
H19 H 0.2836 0.3699 0.2656 0.041 Uiso 1 1 calc R U
C20 C 0.1055(9) 0.4371(5) 0.3124(4) 0.040(2) Uani 1 1 d . U
H20 H 0.0783 0.3910 0.3443 0.049 Uiso 1 1 calc R U
C21 C 0.0247(9) 0.5147(5) 0.3134(4) 0.040(2) Uani 1 1 d . U
H21 H -0.0559 0.5217 0.3468 0.049 Uiso 1 1 calc R U
C22 C 0.0565(8) 0.5830(5) 0.2676(3) 0.0331(18) Uani 1 1 d . U
H22 H -0.0028 0.6363 0.2675 0.040 Uiso 1 1 calc R U
C23 C 0.1779(8) 0.5712(5) 0.2217(4) 0.0329(17) Uani 1 1 d . U
C24 C 0.2480(9) 0.6270(5) 0.1683(4) 0.0331(17) Uani 1 1 d . U
C25 C 0.2675(9) 0.7607(5) 0.1094(4) 0.0360(18) Uani 1 1 d . U
C26 C 0.2106(9) 0.8497(5) 0.0943(4) 0.0386(19) Uani 1 1 d . U
C27 C 0.0885(10) 0.8979(6) 0.1214(4) 0.050(2) Uani 1 1 d . U
H27 H 0.0224 0.8742 0.1564 0.060 Uiso 1 1 calc R U
C28 C 0.0681(11) 0.9812(6) 0.0954(4) 0.055(2) Uani 1 1 d . U
H28 H -0.0141 1.0167 0.1128 0.066 Uiso 1 1 calc R U
C29 C 0.1648(10) 1.0158(6) 0.0437(4) 0.054(2) Uani 1 1 d . U
H29 H 0.1472 1.0744 0.0272 0.064 Uiso 1 1 calc R U
C30 C 0.2848(10) 0.9671(5) 0.0161(4) 0.045(2) Uani 1 1 d . U
H30 H 0.3499 0.9906 -0.0194 0.055 Uiso 1 1 calc R U
C31 C 0.3060(9) 0.8833(5) 0.0420(4) 0.0367(18) Uani 1 1 d . U
C32 C 0.4201(9) 0.8148(5) 0.0262(4) 0.0314(17) Uani 1 1 d . U
C33 C 0.7989(10) 0.6825(6) 0.1305(4) 0.055(2) Uani 1 1 d . U
H33 H 0.8848 0.6993 0.0988 0.066 Uiso 1 1 calc R U
C34 C 0.7860(10) 0.6038(6) 0.1621(4) 0.059(2) Uani 1 1 d . U
H34 H 0.8603 0.5527 0.1580 0.070 Uiso 1 1 calc R U
C35 C 0.6602(10) 0.6090(6) 0.2092(4) 0.053(2) Uani 1 1 d . U
H35 H 0.6308 0.5623 0.2444 0.063 Uiso 1 1 calc R U
C36 C 0.5964(10) 0.6942(6) 0.2042(4) 0.045(2) Uani 1 1 d . U
H36 H 0.5161 0.7196 0.2356 0.054 Uiso 1 1 calc R U
C37 C 0.6861(9) 0.7380(5) 0.1556(4) 0.043(2) Uani 1 1 d . U
H37 H 0.6783 0.8014 0.1452 0.051 Uiso 1 1 calc R U
C38 C 1.0779(8) 0.0084(5) 0.6749(3) 0.0298(17) Uani 1 1 d . U
C39 C 1.1836(9) -0.0055(5) 0.7279(4) 0.0351(18) Uani 1 1 d . U
C40 C 1.2288(8) -0.0732(5) 0.7735(3) 0.0342(19) Uani 1 1 d . U
H40 H 1.1831 -0.1248 0.7758 0.041 Uiso 1 1 calc R U
C41 C 1.3412(9) -0.0658(5) 0.8161(4) 0.041(2) Uani 1 1 d . U
H41 H 1.3727 -0.1131 0.8478 0.049 Uiso 1 1 calc R U
C42 C 1.4101(9) 0.0085(5) 0.8141(4) 0.042(2) Uani 1 1 d . U
H42 H 1.4855 0.0129 0.8450 0.050 Uiso 1 1 calc R U
C43 C 1.3677(9) 0.0753(5) 0.7669(4) 0.0366(19) Uani 1 1 d . U
H43 H 1.4161 0.1261 0.7632 0.044 Uiso 1 1 calc R U
C44 C 1.2534(9) 0.0679(5) 0.7248(4) 0.0334(18) Uani 1 1 d . U
C45 C 1.1817(9) 0.1281(5) 0.6731(4) 0.0337(18) Uani 1 1 d . U
C46 C 1.1638(9) 0.2595(5) 0.6068(4) 0.0329(18) Uani 1 1 d . U
C47 C 1.2199(8) 0.3391(5) 0.5840(4) 0.0334(18) Uani 1 1 d . U
C48 C 1.3328(9) 0.3792(5) 0.6084(4) 0.041(2) Uani 1 1 d . U
H48 H 1.3868 0.3542 0.6469 0.049 Uiso 1 1 calc R U
C49 C 1.3633(9) 0.4562(5) 0.5747(4) 0.042(2) Uani 1 1 d . U
H49 H 1.4398 0.4854 0.5900 0.050 Uiso 1 1 calc R U
C50 C 1.2839(9) 0.4918(5) 0.5187(4) 0.049(2) Uani 1 1 d . U
H50 H 1.3069 0.5454 0.4963 0.059 Uiso 1 1 calc R U
C51 C 1.1725(9) 0.4518(5) 0.4946(4) 0.041(2) Uani 1 1 d . U
H51 H 1.1193 0.4765 0.4557 0.049 Uiso 1 1 calc R U
C52 C 1.1407(9) 0.3750(5) 0.5284(4) 0.0357(18) Uani 1 1 d . U
C53 C 1.0329(9) 0.3163(5) 0.5177(4) 0.0349(18) Uani 1 1 d . U
C54 C 0.8603(9) 0.2684(5) 0.4514(4) 0.0362(19) Uani 1 1 d . U
C55 C 0.7729(9) 0.2806(5) 0.3927(4) 0.041(2) Uani 1 1 d . U
C56 C 0.7413(10) 0.3466(6) 0.3416(4) 0.049(2) Uani 1 1 d . U
H56 H 0.7849 0.3987 0.3406 0.059 Uiso 1 1 calc R U
C57 C 0.6456(10) 0.3349(6) 0.2924(4) 0.056(2) Uani 1 1 d . U
H57 H 0.6209 0.3801 0.2577 0.067 Uiso 1 1 calc R U
C58 C 0.5852(10) 0.2595(6) 0.2923(4) 0.053(2) Uani 1 1 d . U
H58 H 0.5191 0.2534 0.2576 0.063 Uiso 1 1 calc R U
C59 C 0.6179(9) 0.1917(6) 0.3414(4) 0.045(2) Uani 1 1 d . U
H59 H 0.5775 0.1390 0.3406 0.054 Uiso 1 1 calc R U
C60 C 0.7101(9) 0.2039(5) 0.3908(4) 0.0366(18) Uani 1 1 d . U
C61 C 0.7644(9) 0.1482(5) 0.4512(4) 0.0375(19) Uani 1 1 d . U
C62 C 0.7815(8) 0.0183(5) 0.5173(4) 0.0336(18) Uani 1 1 d . U
C63 C 0.7447(9) -0.0690(5) 0.5310(4) 0.0372(19) Uani 1 1 d . U
C64 C 0.6526(9) -0.1158(5) 0.4997(4) 0.040(2) Uani 1 1 d . U
H64 H 0.6000 -0.0922 0.4603 0.049 Uiso 1 1 calc R U
C65 C 0.6404(9) -0.1977(5) 0.5278(4) 0.044(2) Uani 1 1 d . U
H65 H 0.5760 -0.2311 0.5082 0.053 Uiso 1 1 calc R U
C66 C 0.7189(9) -0.2330(5) 0.5837(4) 0.043(2) Uani 1 1 d . U
H66 H 0.7088 -0.2906 0.6009 0.051 Uiso 1 1 calc R U
C67 C 0.8113(8) -0.1878(5) 0.6157(4) 0.0377(19) Uani 1 1 d . U
H67 H 0.8638 -0.2122 0.6548 0.045 Uiso 1 1 calc R U
C68 C 0.8235(8) -0.1050(5) 0.5876(4) 0.0372(18) Uani 1 1 d . U
C69 C 0.9066(8) -0.0383(5) 0.6080(4) 0.0322(18) Uani 1 1 d . U
C70 C 0.7293(10) 0.1380(6) 0.6988(4) 0.055(2) Uani 1 1 d . U
H70 H 0.7389 0.0880 0.7346 0.067 Uiso 1 1 calc R U
C71 C 0.7891(9) 0.2128(6) 0.7004(4) 0.047(2) Uani 1 1 d . U
H71 H 0.8509 0.2265 0.7376 0.056 Uiso 1 1 calc R U
C72 C 0.7331(10) 0.2699(6) 0.6489(4) 0.055(2) Uani 1 1 d . U
H72 H 0.7479 0.3319 0.6425 0.067 Uiso 1 1 calc R U
C73 C 0.6405(10) 0.2318(7) 0.6129(5) 0.067(3) Uani 1 1 d . U
H73 H 0.5745 0.2612 0.5765 0.080 Uiso 1 1 calc R U
C74 C 0.6322(10) 0.1491(7) 0.6442(5) 0.064(2) Uani 1 1 d . U
H74 H 0.5605 0.1086 0.6342 0.076 Uiso 1 1 calc R U

loop_
_atom_site_aniso_label
_atom_site_aniso_U_11
_atom_site_aniso_U_22
_atom_site_aniso_U_33
_atom_site_aniso_U_23
_atom_site_aniso_U_13
_atom_site_aniso_U_12
Sc1 0.0405(10) 0.0339(10) 0.0146(8) -0.0070(6) 0.0016(6) 0.0000(7)
Sc2 0.0368(10) 0.0424(10) 0.0182(8) -0.0052(7) 0.0046(7) 0.0043(8)
N1 0.041(4) 0.037(3) 0.020(3) -0.004(2) 0.000(2) -0.002(3)
N2 0.042(4) 0.035(3) 0.018(3) -0.005(2) 0.002(3) -0.005(3)
N3 0.035(3) 0.039(3) 0.014(3) 0.000(2) -0.002(2) -0.004(2)
N4 0.038(4) 0.034(3) 0.016(3) -0.003(2) -0.001(2) -0.001(3)
N5 0.039(3) 0.036(3) 0.013(3) -0.005(2) -0.002(2) 0.002(2)
N6 0.043(4) 0.039(3) 0.014(3) -0.004(3) 0.001(3) 0.002(3)
N7 0.047(3) 0.035(3) 0.021(3) -0.005(2) 0.003(2) 0.000(3)
N8 0.046(4) 0.033(4) 0.031(3) -0.003(3) 0.002(3) -0.003(3)
N9 0.039(3) 0.035(3) 0.011(3) -0.002(2) 0.003(2) 0.000(2)
N10 0.035(4) 0.037(3) 0.027(3) -0.003(3) 0.005(3) 0.001(3)
N11 0.035(3) 0.035(3) 0.026(3) -0.009(2) 0.003(2) 0.008(3)
N12 0.043(4) 0.039(4) 0.023(3) 0.002(3) 0.006(3) 0.005(3)
N13 0.035(4) 0.043(3) 0.020(3) -0.003(2) 0.003(2) 0.008(3)
N14 0.037(4) 0.047(4) 0.019(3) -0.009(3) 0.008(3) 0.004(3)
N15 0.040(4) 0.046(3) 0.016(3) -0.002(2) 0.002(2) 0.001(3)
N16 0.029(4) 0.035(4) 0.021(3) -0.004(3) 0.005(2) 0.001(3)
C1 0.041(4) 0.037(4) 0.025(4) -0.003(3) 0.001(3) -0.009(3)
C2 0.046(4) 0.039(4) 0.024(3) -0.004(3) 0.001(3) -0.013(3)
C3 0.043(5) 0.039(4) 0.033(4) -0.001(3) 0.006(3) -0.004(3)
C4 0.048(5) 0.050(5) 0.033(4) 0.001(4) 0.004(3) -0.008(4)
C5 0.043(5) 0.055(5) 0.017(4) -0.004(3) 0.004(3) -0.003(4)
C6 0.048(5) 0.041(4) 0.016(4) -0.008(3) 0.001(3) -0.008(3)
C7 0.040(4) 0.042(4) 0.014(3) -0.007(3) -0.002(3) -0.010(3)
C8 0.040(4) 0.034(3) 0.017(3) -0.007(3) -0.008(3) -0.010(3)
C9 0.032(4) 0.033(3) 0.019(3) -0.007(3) -0.002(3) -0.003(3)
C10 0.033(4) 0.031(3) 0.023(4) -0.002(3) 0.001(3) 0.001(3)
C11 0.037(4) 0.037(4) 0.014(4) -0.005(3) -0.001(3) 0.003(3)
C12 0.038(4) 0.037(4) 0.019(4) -0.009(3) -0.004(3) 0.005(3)
C13 0.044(5) 0.032(4) 0.024(4) -0.006(3) 0.001(3) 0.004(3)
C14 0.047(5) 0.033(4) 0.015(4) -0.002(3) -0.001(3) -0.001(3)
C15 0.035(4) 0.035(3) 0.024(4) -0.006(3) -0.002(3) -0.004(3)
C16 0.033(4) 0.033(4) 0.017(3) -0.005(3) -0.004(3) -0.006(3)
C17 0.033(4) 0.035(4) 0.018(3) -0.001(3) -0.003(3) -0.004(3)
C18 0.032(4) 0.045(4) 0.019(3) -0.004(3) -0.005(3) -0.006(3)
C19 0.037(4) 0.040(4) 0.026(4) -0.009(3) 0.003(3) -0.007(3)
C20 0.043(5) 0.044(4) 0.034(4) -0.006(3) 0.007(3) -0.003(3)
C21 0.039(5) 0.053(5) 0.029(4) -0.010(3) 0.010(3) -0.001(4)
C22 0.024(4) 0.052(5) 0.024(4) -0.008(3) -0.001(3) -0.003(3)
C23 0.030(4) 0.047(4) 0.021(4) -0.001(3) -0.002(3) -0.002(3)
C24 0.037(4) 0.041(4) 0.019(4) -0.002(3) -0.001(3) 0.001(3)
C25 0.044(4) 0.043(4) 0.020(4) -0.004(3) -0.003(3) 0.002(3)
C26 0.045(4) 0.043(4) 0.023(4) 0.003(3) -0.001(3) 0.007(3)
C27 0.055(5) 0.052(5) 0.038(5) -0.002(4) 0.003(4) 0.017(4)
C28 0.074(6) 0.055(5) 0.032(5) -0.008(4) 0.001(4) 0.012(4)
C29 0.085(6) 0.039(5) 0.033(5) -0.008(4) 0.000(4) 0.013(4)
C30 0.070(5) 0.036(4) 0.028(4) -0.003(3) 0.000(4) 0.004(4)
C31 0.049(4) 0.035(4) 0.024(4) -0.005(3) -0.003(3) 0.005(3)
C32 0.045(4) 0.027(4) 0.022(4) -0.003(3) -0.004(3) -0.003(3)
C33 0.052(5) 0.073(5) 0.045(5) -0.028(4) -0.001(4) -0.001(4)
C34 0.063(5) 0.070(5) 0.048(5) -0.023(4) -0.025(4) 0.003(4)
C35 0.074(5) 0.060(5) 0.029(4) -0.011(3) -0.022(3) -0.012(4)
C36 0.058(5) 0.061(5) 0.020(4) -0.021(3) -0.003(3) -0.009(4)
C37 0.052(5) 0.048(4) 0.031(4) -0.021(3) -0.003(3) -0.006(4)
C38 0.038(4) 0.036(4) 0.014(3) -0.002(3) 0.006(3) 0.000(3)
C39 0.044(4) 0.041(4) 0.019(4) -0.001(3) 0.003(3) -0.003(3)
C40 0.041(5) 0.039(4) 0.020(4) -0.002(3) 0.003(3) 0.003(3)
C41 0.056(5) 0.044(4) 0.022(4) -0.004(3) -0.003(3) -0.001(4)
C42 0.053(5) 0.040(4) 0.031(4) -0.006(3) -0.002(4) 0.003(4)
C43 0.049(5) 0.037(4) 0.023(4) -0.009(3) 0.005(3) 0.002(3)
C44 0.043(4) 0.038(4) 0.018(4) -0.004(3) 0.004(3) 0.000(3)
C45 0.038(4) 0.040(4) 0.022(4) -0.003(3) 0.005(3) -0.002(3)
C46 0.037(4) 0.038(4) 0.021(4) -0.008(3) 0.005(3) 0.007(3)
C47 0.038(4) 0.037(4) 0.024(4) -0.009(3) 0.013(3) 0.001(3)
C48 0.053(5) 0.041(4) 0.028(4) -0.012(3) 0.011(3) -0.006(4)
C49 0.040(5) 0.043(5) 0.040(5) -0.005(3) 0.011(3) -0.003(4)
C50 0.051(5) 0.047(5) 0.047(5) -0.001(4) 0.008(4) -0.005(4)
C51 0.042(5) 0.038(4) 0.039(5) 0.000(3) 0.007(3) 0.005(4)
C52 0.043(4) 0.034(4) 0.027(4) -0.009(3) 0.011(3) 0.008(3)
C53 0.042(4) 0.037(4) 0.022(4) -0.006(3) 0.007(3) 0.010(3)
C54 0.038(4) 0.050(4) 0.016(3) -0.001(3) 0.008(3) 0.005(3)
C55 0.047(5) 0.056(4) 0.017(3) -0.002(3) 0.004(3) 0.006(3)
C56 0.065(6) 0.059(5) 0.017(4) -0.005(3) 0.006(3) 0.016(4)
C57 0.071(6) 0.069(6) 0.022(4) 0.006(4) -0.004(4) 0.007(5)
C58 0.062(6) 0.074(5) 0.018(4) -0.005(4) -0.001(4) 0.012(4)
C59 0.043(5) 0.067(5) 0.021(4) -0.013(3) 0.004(3) 0.013(4)
C60 0.037(4) 0.052(4) 0.016(3) -0.006(3) 0.009(3) 0.013(3)
C61 0.036(5) 0.052(4) 0.021(4) -0.001(3) 0.002(3) 0.005(3)
C62 0.033(4) 0.049(4) 0.018(3) -0.009(3) 0.005(3) 0.002(3)
C63 0.047(5) 0.049(4) 0.018(4) -0.011(3) 0.000(3) -0.004(3)
C64 0.046(5) 0.051(4) 0.025(4) -0.017(3) 0.002(3) 0.001(4)
C65 0.047(5) 0.055(5) 0.032(4) -0.015(3) 0.005(4) -0.006(4)
C66 0.041(5) 0.051(5) 0.035(4) -0.014(4) 0.010(3) 0.004(4)
C67 0.036(5) 0.047(4) 0.028(4) -0.009(3) 0.010(3) 0.002(4)
C68 0.036(4) 0.050(4) 0.025(4) -0.011(3) 0.007(3) 0.001(3)
C69 0.032(4) 0.045(4) 0.018(3) -0.002(3) 0.007(3) -0.001(3)
C70 0.055(5) 0.079(5) 0.032(4) -0.020(4) 0.019(3) -0.006(4)
C71 0.048(5) 0.069(5) 0.024(4) -0.024(3) 0.008(3) 0.007(4)
C72 0.051(5) 0.071(5) 0.041(5) -0.022(4) 0.007(4) 0.017(4)
C73 0.050(5) 0.105(6) 0.045(5) -0.030(4) -0.001(4) 0.019(4)
C74 0.041(5) 0.108(6) 0.047(5) -0.039(4) 0.017(3) -0.012(4)

loop_
_atom_type_symbol
_atom_type_description
_atom_type_scat_dispersion_real
_atom_type_scat_dispersion_imag
_atom_type_scat_source
C C 0.0181 0.0091 'International Tables Vol C Tables 4.2.6.8 and 6.1.1.4'
H H 0.0000 0.0000 'International Tables Vol C Tables 4.2.6.8 and 6.1.1.4'
N N 0.0311 0.0180 'International Tables Vol C Tables 4.2.6.8 and 6.1.1.4'
Sc Sc 0.3119 1.5331 'International Tables Vol C Tables 4.2.6.8 and 6.1.1.4'

loop_
_geom_angle_atom_site_label_1
_geom_angle_atom_site_label_2
_geom_angle_atom_site_label_3
_geom_angle
N7 Sc1 N3 132.8(2)
N7 Sc1 N5 81.9(2)
N3 Sc1 N5 80.0(2)
N7 Sc1 N1 80.3(2)
N3 Sc1 N1 81.0(2)
N5 Sc1 N1 132.9(2)
N7 Sc1 C37 88.7(3)
N3 Sc1 C37 137.2(3)
N5 Sc1 C37 122.7(2)
N1 Sc1 C37 100.1(2)
N7 Sc1 C36 91.9(3)
N3 Sc1 C36 131.3(3)
N5 Sc1 C36 90.7(2)
N1 Sc1 C36 133.0(3)
C37 Sc1 C36 33.0(2)
N7 Sc1 C35 123.7(3)
N3 Sc1 C35 97.9(3)
N5 Sc1 C35 85.6(3)
N1 Sc1 C35 139.6(3)
C37 Sc1 C35 54.2(3)
C36 Sc1 C35 33.5(3)
N7 Sc1 C33 116.1(3)
N3 Sc1 C33 105.8(3)
N5 Sc1 C33 139.6(3)
N1 Sc1 C33 87.1(3)
C37 Sc1 C33 32.7(3)
C36 Sc1 C33 55.0(3)
C35 Sc1 C33 54.0(3)
N7 Sc1 C34 142.4(3)
N3 Sc1 C34 84.7(3)
N5 Sc1 C34 113.4(3)
N1 Sc1 C34 107.2(3)
C37 Sc1 C34 53.8(3)
C36 Sc1 C34 55.5(3)
C35 Sc1 C34 33.5(3)
C33 Sc1 C34 31.8(3)
N15 Sc2 N11 132.1(2)
N15 Sc2 N13 81.5(2)
N11 Sc2 N13 79.6(2)
N15 Sc2 N9 79.8(2)
N11 Sc2 N9 81.4(2)
N13 Sc2 N9 132.5(2)
N15 Sc2 C73 111.1(3)
N11 Sc2 C73 110.5(3)
N13 Sc2 C73 84.9(3)
N9 Sc2 C73 142.7(3)
N15 Sc2 C71 126.4(3)
N11 Sc2 C71 97.2(3)
N13 Sc2 C71 135.0(3)
N9 Sc2 C71 90.3(3)
C73 Sc2 C71 53.9(3)
N15 Sc2 C72 139.5(3)
N11 Sc2 C72 87.8(3)
N13 Sc2 C72 103.0(3)
N9 Sc2 C72 119.3(3)
C73 Sc2 C72 32.1(3)
C71 Sc2 C72 32.3(3)
N15 Sc2 C70 94.8(3)
N11 Sc2 C70 128.9(3)
N13 Sc2 C70 135.1(3)
N9 Sc2 C70 89.8(3)
C73 Sc2 C70 54.7(3)
C71 Sc2 C70 32.1(3)
C72 Sc2 C70 53.5(3)
N15 Sc2 C74 86.0(3)
N11 Sc2 C74 141.0(3)
N13 Sc2 C74 102.1(3)
N9 Sc2 C74 119.5(3)
C73 Sc2 C74 33.0(3)
C71 Sc2 C74 53.9(3)
C72 Sc2 C74 53.6(3)
C70 Sc2 C74 33.2(3)
C1 N1 C8 108.2(6)
C1 N1 Sc1 125.6(5)
C8 N1 Sc1 124.4(5)
C8 N2 C9 123.6(7)
C16 N3 C9 109.3(6)
C16 N3 Sc1 122.0(5)
C9 N3 Sc1 123.4(4)
C17 N4 C16 122.4(6)
C17 N5 C24 107.5(6)
C17 N5 Sc1 123.7(5)
C24 N5 Sc1 122.2(5)
C25 N6 C24 123.7(7)
C32 N7 C25 108.7(7)
C32 N7 Sc1 124.7(5)
C25 N7 Sc1 123.3(5)
C1 N8 C32 121.4(6)
C38 N9 C45 107.9(6)
C38 N9 Sc2 125.0(5)
C45 N9 Sc2 123.6(5)
C45 N10 C46 124.4(7)
C53 N11 C46 107.9(6)
C53 N11 Sc2 125.0(5)
C46 N11 Sc2 124.9(5)
C53 N12 C54 124.0(7)
C54 N13 C61 107.6(6)
C54 N13 Sc2 126.4(5)
C61 N13 Sc2 122.9(5)
C62 N14 C61 121.8(7)
C62 N15 C69 108.1(6)
C62 N15 Sc2 123.3(5)
C69 N15 Sc2 123.8(5)
C69 N16 C38 123.2(6)
N8 C1 N1 128.3(7)
N8 C1 C2 121.3(7)
N1 C1 C2 110.3(7)
C3 C2 C7 119.3(7)
C3 C2 C1 134.4(8)
C7 C2 C1 106.3(6)
C4 C3 C2 119.5(8)
C4 C3 H3 120.2
C2 C3 H3 120.2
C3 C4 C5 120.3(7)
C3 C4 H4 119.8
C5 C4 H4 119.8
C6 C5 C4 121.2(7)
C6 C5 H5 119.4
C4 C5 H5 119.4
C5 C6 C7 119.0(8)
C5 C6 H6 120.5
C7 C6 H6 120.5
C6 C7 C2 120.6(7)
C6 C7 C8 133.1(8)
C2 C7 C8 106.3(7)
N2 C8 N1 127.5(6)
N2 C8 C7 123.7(7)
N1 C8 C7 108.8(7)
N2 C9 N3 128.3(7)
N2 C9 C10 123.0(7)
N3 C9 C10 108.7(6)
C11 C10 C15 121.8(7)
C11 C10 C9 131.7(7)
C15 C10 C9 106.5(7)
C10 C11 C12 117.8(7)
C10 C11 H11 121.1
C12 C11 H11 121.1
C11 C12 C13 120.6(7)
C11 C12 H12 119.7
C13 C12 H12 119.7
C14 C13 C12 122.0(7)
C14 C13 H13 119.0
C12 C13 H13 119.0
C13 C14 C15 117.6(7)
C13 C14 H14 121.2
C15 C14 H14 121.2
C14 C15 C10 120.2(7)
C14 C15 C16 133.3(7)
C10 C15 C16 106.5(6)
N4 C16 N3 128.9(7)
N4 C16 C15 122.2(6)
N3 C16 C15 108.9(6)
N4 C17 N5 126.2(7)
N4 C17 C18 122.9(7)
N5 C17 C18 110.9(7)
C19 C18 C23 120.5(7)
C19 C18 C17 132.7(8)
C23 C18 C17 106.8(6)
C18 C19 C20 117.5(8)
C18 C19 H19 121.3
C20 C19 H19 121.3
C21 C20 C19 121.5(7)
C21 C20 H20 119.3
C19 C20 H20 119.3
C20 C21 C22 121.8(8)
C20 C21 H21 119.1
C22 C21 H21 119.1
C21 C22 C23 117.4(8)
C21 C22 H22 121.3
C23 C22 H22 121.3
C22 C23 C18 121.3(7)
C22 C23 C24 133.5(8)
C18 C23 C24 105.1(7)
N6 C24 N5 127.4(6)
N6 C24 C23 122.9(7)
N5 C24 C23 109.6(7)
N6 C25 N7 128.3(7)
N6 C25 C26 122.6(7)
N7 C25 C26 109.1(6)
C27 C26 C31 122.2(8)
C27 C26 C25 131.8(7)
C31 C26 C25 106.0(7)
C28 C27 C26 116.4(8)
C28 C27 H27 121.8
C26 C27 H27 121.8
C27 C28 C29 121.8(9)
C27 C28 H28 119.1
C29 C28 H28 119.1
C30 C29 C28 121.6(8)
C30 C29 H29 119.2
C28 C29 H29 119.2
C31 C30 C29 116.9(8)
C31 C30 H30 121.5
C29 C30 H30 121.5
C30 C31 C26 121.1(8)
C30 C31 C32 131.8(7)
C26 C31 C32 107.1(7)
N8 C32 N7 128.4(8)
N8 C32 C31 122.6(7)
N7 C32 C31 108.9(7)
C34 C33 C37 109.2(9)
C34 C33 Sc1 74.6(5)
C37 C33 Sc1 72.9(5)
C34 C33 H33 125.2
C37 C33 H33 125.2
Sc1 C33 H33 125.2
C33 C34 C35 107.6(9)
C33 C34 Sc1 73.6(5)
C35 C34 Sc1 72.7(5)
C33 C34 H34 125.9
C35 C34 H34 125.9
Sc1 C34 H34 125.9
C36 C35 C34 107.9(8)
C36 C35 Sc1 72.7(4)
C34 C35 Sc1 73.8(5)
C36 C35 H35 125.8
C34 C35 H35 125.8
Sc1 C35 H35 125.8
C37 C36 C35 105.7(8)
C37 C36 Sc1 73.4(4)
C35 C36 Sc1 73.8(4)
C37 C36 H36 126.7
C35 C36 H36 126.7
Sc1 C36 H36 126.7
C33 C37 C36 109.7(8)
C33 C37 Sc1 74.4(5)
C36 C37 Sc1 73.5(4)
C33 C37 H37 124.9
C36 C37 H37 124.9
Sc1 C37 H37 124.9
N16 C38 N9 125.9(7)
N16 C38 C39 124.0(7)
N9 C38 C39 110.0(6)
C40 C39 C44 119.3(7)
C40 C39 C38 134.4(7)
C44 C39 C38 106.2(7)
C39 C40 C41 119.1(7)
C39 C40 H40 120.4
C41 C40 H40 120.4
C40 C41 C42 121.9(8)
C40 C41 H41 119.0
C42 C41 H41 119.0
C43 C42 C41 118.8(8)
C43 C42 H42 120.6
C41 C42 H42 120.6
C42 C43 C44 119.0(7)
C42 C43 H43 120.5
C44 C43 H43 120.5
C39 C44 C43 121.8(7)
C39 C44 C45 107.0(7)
C43 C44 C45 131.2(7)
N10 C45 N9 128.1(7)
N10 C45 C44 123.2(7)
N9 C45 C44 108.7(6)
N10 C46 N11 126.7(7)
N10 C46 C47 123.8(7)
N11 C46 C47 109.4(7)
C52 C47 C48 121.7(7)
C52 C47 C46 107.5(7)
C48 C47 C46 130.8(8)
C49 C48 C47 117.4(8)
C49 C48 H48 121.3
C47 C48 H48 121.3
C48 C49 C50 120.6(8)
C48 C49 H49 119.7
C50 C49 H49 119.7
C51 C50 C49 121.8(8)
C51 C50 H50 119.1
C49 C50 H50 119.1
C52 C51 C50 117.8(8)
C52 C51 H51 121.1
C50 C51 H51 121.1
C51 C52 C47 120.6(7)
C51 C52 C53 132.7(8)
C47 C52 C53 106.7(6)
N12 C53 N11 127.4(7)
N12 C53 C52 123.9(7)
N11 C53 C52 108.6(7)
N12 C54 N13 125.7(7)
N12 C54 C55 122.2(7)
N13 C54 C55 112.1(7)
C56 C55 C60 118.8(8)
C56 C55 C54 135.4(8)
C60 C55 C54 105.8(7)
C57 C56 C55 118.5(9)
C57 C56 H56 120.8
C55 C56 H56 120.8
C58 C57 C56 121.3(8)
C58 C57 H57 119.4
C56 C57 H57 119.4
C57 C58 C59 121.6(8)
C57 C58 H58 119.2
C59 C58 H58 119.2
C60 C59 C58 117.1(9)
C60 C59 H59 121.4
C58 C59 H59 121.4
C59 C60 C55 122.7(8)
C59 C60 C61 132.0(8)
C55 C60 C61 105.3(7)
N14 C61 N13 129.1(7)
N14 C61 C60 121.7(7)
N13 C61 C60 109.1(7)
N14 C62 N15 128.6(7)
N14 C62 C63 121.5(7)
N15 C62 C63 109.9(7)
C64 C63 C68 120.9(7)
C64 C63 C62 132.7(8)
C68 C63 C62 106.5(7)
C65 C64 C63 117.1(8)
C65 C64 H64 121.5
C63 C64 H64 121.5
C64 C65 C66 121.7(8)
C64 C65 H65 119.1
C66 C65 H65 119.1
C65 C66 C67 122.3(8)
C65 C66 H66 118.8
C67 C66 H66 118.8
C66 C67 C68 116.1(8)
C66 C67 H67 121.9
C68 C67 H67 121.9
C67 C68 C63 121.9(7)
C67 C68 C69 131.6(7)
C63 C68 C69 106.5(7)
N16 C69 N15 127.7(7)
N16 C69 C68 123.3(7)
N15 C69 C68 109.0(6)
C71 C70 C74 107.4(9)
C71 C70 Sc2 73.6(5)
C74 C70 Sc2 73.8(5)
C71 C70 H70 125.9
C74 C70 H70 125.9
Sc2 C70 H70 125.9
C70 C71 C72 108.9(9)
C70 C71 Sc2 74.3(5)
C72 C71 Sc2 74.1(5)
C70 C71 H71 125.2
C72 C71 H71 125.2
Sc2 C71 H71 125.2
C73 C72 C71 109.2(9)
C73 C72 Sc2 73.2(6)
C71 C72 Sc2 73.6(5)
C73 C72 H72 125.2
C71 C72 H72 125.2
Sc2 C72 H72 125.2
C72 C73 C74 107.8(9)
C72 C73 Sc2 74.7(6)
C74 C73 Sc2 74.8(6)
C72 C73 H73 125.6
C74 C73 H73 125.6
Sc2 C73 H73 125.6
C73 C74 C70 106.7(9)
C73 C74 Sc2 72.2(5)
C70 C74 Sc2 73.0(5)
C73 C74 H74 126.4
C70 C74 H74 126.4
Sc2 C74 H74 126.4

loop_
_geom_bond_atom_site_label_1
_geom_bond_atom_site_label_2
_geom_bond_distance
Sc1 N7 2.112(7)
Sc1 N3 2.117(6)
Sc1 N5 2.140(6)
Sc1 N1 2.140(6)
Sc1 C37 2.432(8)
Sc1 C36 2.434(7)
Sc1 C35 2.449(8)
Sc1 C33 2.451(9)
Sc1 C34 2.464(9)
Sc2 N15 2.103(7)
Sc2 N11 2.130(6)
Sc2 N13 2.137(6)
Sc2 N9 2.138(6)
Sc2 C73 2.436(10)
Sc2 C71 2.448(8)
Sc2 C72 2.455(9)
Sc2 C70 2.457(8)
Sc2 C74 2.468(9)
N1 C1 1.341(9)
N1 C8 1.393(9)
N2 C8 1.297(9)
N2 C9 1.308(8)
N3 C16 1.355(8)
N3 C9 1.375(9)
N4 C17 1.322(9)
N4 C16 1.331(9)
N5 C17 1.333(9)
N5 C24 1.382(10)
N6 C25 1.312(8)
N6 C24 1.317(9)
N7 C32 1.355(8)
N7 C25 1.377(9)
N8 C1 1.321(9)
N8 C32 1.332(9)
N9 C38 1.354(9)
N9 C45 1.367(9)
N10 C45 1.310(9)
N10 C46 1.321(9)
N11 C53 1.373(9)
N11 C46 1.375(9)
N12 C53 1.301(9)
N12 C54 1.330(9)
N13 C54 1.340(9)
N13 C61 1.356(9)
N14 C62 1.316(9)
N14 C61 1.323(9)
N15 C62 1.365(9)
N15 C69 1.374(9)
N16 C69 1.306(9)
N16 C38 1.325(9)
C1 C2 1.447(10)
C2 C3 1.375(9)
C2 C7 1.403(10)
C3 C4 1.373(10)
C3 H3 0.9500
C4 C5 1.390(11)
C4 H4 0.9500
C5 C6 1.348(9)
C5 H5 0.9500
C6 C7 1.383(10)
C6 H6 0.9500
C7 C8 1.446(9)
C9 C10 1.441(10)
C10 C11 1.365(10)
C10 C15 1.405(9)
C11 C12 1.366(9)
C11 H11 0.9500
C12 C13 1.396(9)
C12 H12 0.9500
C13 C14 1.366(10)
C13 H13 0.9500
C14 C15 1.376(10)
C14 H14 0.9500
C15 C16 1.449(10)
C17 C18 1.437(10)
C18 C19 1.375(9)
C18 C23 1.396(10)
C19 C20 1.390(10)
C19 H19 0.9500
C20 C21 1.362(10)
C20 H20 0.9500
C21 C22 1.371(10)
C21 H21 0.9500
C22 C23 1.379(10)
C22 H22 0.9500
C23 C24 1.452(9)
C25 C26 1.454(10)
C26 C27 1.380(11)
C26 C31 1.391(10)
C27 C28 1.361(11)
C27 H27 0.9500
C28 C29 1.395(11)
C28 H28 0.9500
C29 C30 1.375(11)
C29 H29 0.9500
C30 C31 1.368(10)
C30 H30 0.9500
C31 C32 1.458(11)
C33 C34 1.345(11)
C33 C37 1.374(11)
C33 H33 1.0000
C34 C35 1.414(12)
C34 H34 1.0000
C35 C36 1.407(11)
C35 H35 1.0000
C36 C37 1.383(10)
C36 H36 1.0000
C37 H37 1.0000
C38 C39 1.436(10)
C39 C40 1.363(10)
C39 C44 1.375(10)
C40 C41 1.372(10)
C40 H40 0.9500
C41 C42 1.385(10)
C41 H41 0.9500
C42 C43 1.367(10)
C42 H42 0.9500
C43 C44 1.380(10)
C43 H43 0.9500
C44 C45 1.446(10)
C46 C47 1.425(10)
C47 C52 1.376(10)
C47 C48 1.389(10)
C48 C49 1.368(10)
C48 H48 0.9500
C49 C50 1.382(11)
C49 H49 0.9500
C50 C51 1.376(11)
C50 H50 0.9500
C51 C52 1.369(10)
C51 H51 0.9500
C52 C53 1.453(10)
C54 C55 1.419(10)
C55 C56 1.387(10)
C55 C60 1.400(10)
C56 C57 1.372(11)
C56 H56 0.9500
C57 C58 1.366(11)
C57 H57 0.9500
C58 C59 1.381(11)
C58 H58 0.9500
C59 C60 1.356(10)
C59 H59 0.9500
C60 C61 1.473(10)
C62 C63 1.451(10)
C63 C64 1.383(10)
C63 C68 1.391(10)
C64 C65 1.366(10)
C64 H64 0.9500
C65 C66 1.374(11)
C65 H65 0.9500
C66 C67 1.375(10)
C66 H66 0.9500
C67 C68 1.380(10)
C67 H67 0.9500
C68 C69 1.463(10)
C70 C71 1.358(11)
C70 C74 1.408(12)
C70 H70 1.0000
C71 C72 1.362(11)
C71 H71 1.0000
C72 C73 1.354(12)
C72 H72 1.0000
C73 C74 1.393(13)
C73 H73 1.0000
C74 H74 1.0000

loop_
_geom_torsion_atom_site_label_1
_geom_torsion_atom_site_label_2
_geom_torsion_atom_site_label_3
_geom_torsion_atom_site_label_4
_geom_torsion
C32 N8 C1 N1 -6.6(12)
C32 N8 C1 C2 172.3(7)
C8 N1 C1 N8 176.4(7)
Sc1 N1 C1 N8 -18.5(11)
C8 N1 C1 C2 -2.5(8)
Sc1 N1 C1 C2 162.6(5)
N8 C1 C2 C3 3.0(13)
N1 C1 C2 C3 -178.0(8)
N8 C1 C2 C7 -178.5(7)
N1 C1 C2 C7 0.5(8)
C7 C2 C3 C4 -0.5(11)
C1 C2 C3 C4 177.8(8)
C2 C3 C4 C5 0.4(12)
C3 C4 C5 C6 0.4(12)
C4 C5 C6 C7 -1.1(11)
C5 C6 C7 C2 1.0(11)
C5 C6 C7 C8 -179.8(7)
C3 C2 C7 C6 -0.2(11)
C1 C2 C7 C6 -179.0(6)
C3 C2 C7 C8 -179.6(6)
C1 C2 C7 C8 1.6(8)
C9 N2 C8 N1 5.9(11)
C9 N2 C8 C7 -175.0(6)
C1 N1 C8 N2 -177.2(7)
Sc1 N1 C8 N2 17.4(10)
C1 N1 C8 C7 3.6(8)
Sc1 N1 C8 C7 -161.8(4)
C6 C7 C8 N2 -1.7(12)
C2 C7 C8 N2 177.6(6)
C6 C7 C8 N1 177.5(7)
C2 C7 C8 N1 -3.2(8)
C8 N2 C9 N3 0.0(11)
C8 N2 C9 C10 176.9(6)
C16 N3 C9 N2 176.7(7)
Sc1 N3 C9 N2 -28.6(10)
C16 N3 C9 C10 -0.5(8)
Sc1 N3 C9 C10 154.2(5)
N2 C9 C10 C11 3.9(12)
N3 C9 C10 C11 -178.7(7)
N2 C9 C10 C15 -177.5(6)
N3 C9 C10 C15 -0.1(8)
C15 C10 C11 C12 -1.5(10)
C9 C10 C11 C12 176.9(7)
C10 C11 C12 C13 2.3(10)
C11 C12 C13 C14 -1.3(11)
C12 C13 C14 C15 -0.7(11)
C13 C14 C15 C10 1.5(10)
C13 C14 C15 C16 -178.3(7)
C11 C10 C15 C14 -0.5(11)
C9 C10 C15 C14 -179.2(6)
C11 C10 C15 C16 179.4(6)
C9 C10 C15 C16 0.6(8)
C17 N4 C16 N3 3.0(11)
C17 N4 C16 C15 -177.1(6)
C9 N3 C16 N4 -179.2(7)
Sc1 N3 C16 N4 25.8(10)
C9 N3 C16 C15 0.9(7)
Sc1 N3 C16 C15 -154.2(5)
C14 C15 C16 N4 -1.1(12)
C10 C15 C16 N4 179.1(6)
C14 C15 C16 N3 178.9(7)
C10 C15 C16 N3 -1.0(8)
C16 N4 C17 N5 -0.5(11)
C16 N4 C17 C18 179.8(6)
C24 N5 C17 N4 177.5(7)
Sc1 N5 C17 N4 -30.6(10)
C24 N5 C17 C18 -2.7(8)
Sc1 N5 C17 C18 149.1(5)
N4 C17 C18 C19 3.2(12)
N5 C17 C18 C19 -176.6(7)
N4 C17 C18 C23 -178.4(6)
N5 C17 C18 C23 1.9(8)
C23 C18 C19 C20 1.1(10)
C17 C18 C19 C20 179.3(7)
C18 C19 C20 C21 -0.8(11)
C19 C20 C21 C22 1.6(12)
C20 C21 C22 C23 -2.5(11)
C21 C22 C23 C18 2.8(11)
C21 C22 C23 C24 -177.9(8)
C19 C18 C23 C22 -2.1(11)
C17 C18 C23 C22 179.2(6)
C19 C18 C23 C24 178.4(6)
C17 C18 C23 C24 -0.3(8)
C25 N6 C24 N5 -0.5(12)
C25 N6 C24 C23 176.5(7)
C17 N5 C24 N6 179.9(7)
Sc1 N5 C24 N6 27.5(10)
C17 N5 C24 C23 2.5(8)
Sc1 N5 C24 C23 -149.8(5)
C22 C23 C24 N6 1.7(13)
C18 C23 C24 N6 -178.9(7)
C22 C23 C24 N5 179.3(7)
C18 C23 C24 N5 -1.4(8)
C24 N6 C25 N7 -2.3(12)
C24 N6 C25 C26 178.0(7)
C32 N7 C25 N6 176.7(7)
Sc1 N7 C25 N6 -23.0(10)
C32 N7 C25 C26 -3.6(8)
Sc1 N7 C25 C26 156.8(5)
N6 C25 C26 C27 1.2(13)
N7 C25 C26 C27 -178.5(8)
N6 C25 C26 C31 -177.8(7)
N7 C25 C26 C31 2.4(8)
C31 C26 C27 C28 -1.6(12)
C25 C26 C27 C28 179.5(8)
C26 C27 C28 C29 0.5(13)
C27 C28 C29 C30 0.6(14)
C28 C29 C30 C31 -0.6(13)
C29 C30 C31 C26 -0.5(12)
C29 C30 C31 C32 -178.9(8)
C27 C26 C31 C30 1.7(12)
C25 C26 C31 C30 -179.2(7)
C27 C26 C31 C32 -179.6(7)
C25 C26 C31 C32 -0.4(8)
C1 N8 C32 N7 3.2(12)
C1 N8 C32 C31 -174.9(7)
C25 N7 C32 N8 -175.1(7)
Sc1 N7 C32 N8 24.9(10)
C25 N7 C32 C31 3.3(8)
Sc1 N7 C32 C31 -156.7(5)
C30 C31 C32 N8 -4.7(13)
C26 C31 C32 N8 176.7(7)
C30 C31 C32 N7 176.8(8)
C26 C31 C32 N7 -1.8(8)
C37 C33 C34 C35 0.0(10)
Sc1 C33 C34 C35 -65.3(6)
C37 C33 C34 Sc1 65.3(6)
C33 C34 C35 C36 0.7(9)
Sc1 C34 C35 C36 -65.2(5)
C33 C34 C35 Sc1 65.9(6)
C34 C35 C36 C37 -1.1(9)
Sc1 C35 C36 C37 -67.1(5)
C34 C35 C36 Sc1 66.0(5)
C34 C33 C37 C36 -0.7(10)
Sc1 C33 C37 C36 65.7(6)
C34 C33 C37 Sc1 -66.4(6)
C35 C36 C37 C33 1.1(9)
Sc1 C36 C37 C33 -66.2(6)
C35 C36 C37 Sc1 67.4(5)
C69 N16 C38 N9 7.4(12)
C69 N16 C38 C39 -174.6(7)
C45 N9 C38 N16 -177.8(7)
Sc2 N9 C38 N16 22.8(10)
C45 N9 C38 C39 4.0(8)
Sc2 N9 C38 C39 -155.4(5)
N16 C38 C39 C40 0.8(14)
N9 C38 C39 C40 179.1(8)
N16 C38 C39 C44 176.6(7)
N9 C38 C39 C44 -5.1(9)
C44 C39 C40 C41 1.2(12)
C38 C39 C40 C41 176.6(8)
C39 C40 C41 C42 0.1(12)
C40 C41 C42 C43 -2.0(12)
C41 C42 C43 C44 2.7(12)
C40 C39 C44 C43 -0.5(12)
C38 C39 C44 C43 -177.0(7)
C40 C39 C44 C45 -179.4(7)
C38 C39 C44 C45 4.1(9)
C42 C43 C44 C39 -1.5(12)
C42 C43 C44 C45 177.1(8)
C46 N10 C45 N9 -1.0(13)
C46 N10 C45 C44 176.1(7)
C38 N9 C45 N10 176.1(8)
Sc2 N9 C45 N10 -24.2(10)
C38 N9 C45 C44 -1.4(8)
Sc2 N9 C45 C44 158.3(5)
C39 C44 C45 N10 -179.4(7)
C43 C44 C45 N10 1.8(14)
C39 C44 C45 N9 -1.8(9)
C43 C44 C45 N9 179.4(7)
C45 N10 C46 N11 2.7(12)
C45 N10 C46 C47 -172.5(7)
C53 N11 C46 N10 -174.9(7)
Sc2 N11 C46 N10 21.5(11)
C53 N11 C46 C47 1.0(8)
Sc2 N11 C46 C47 -162.7(5)
N10 C46 C47 C52 175.0(7)
N11 C46 C47 C52 -1.0(9)
N10 C46 C47 C48 -4.5(13)
N11 C46 C47 C48 179.5(7)
C52 C47 C48 C49 -0.2(11)
C46 C47 C48 C49 179.2(8)
C47 C48 C49 C50 0.0(12)
C48 C49 C50 C51 -0.2(13)
C49 C50 C51 C52 0.7(12)
C50 C51 C52 C47 -0.9(12)
C50 C51 C52 C53 179.8(8)
C48 C47 C52 C51 0.8(12)
C46 C47 C52 C51 -178.8(7)
C48 C47 C52 C53 -179.8(7)
C46 C47 C52 C53 0.6(8)
C54 N12 C53 N11 -4.3(13)
C54 N12 C53 C52 170.6(7)
C46 N11 C53 N12 175.0(8)
Sc2 N11 C53 N12 -21.4(11)
C46 N11 C53 C52 -0.6(8)
Sc2 N11 C53 C52 163.1(5)
C51 C52 C53 N12 3.5(14)
C47 C52 C53 N12 -175.8(7)
C51 C52 C53 N11 179.2(8)
C47 C52 C53 N11 -0.1(8)
C53 N12 C54 N13 2.4(12)
C53 N12 C54 C55 -175.6(7)
C61 N13 C54 N12 -174.4(7)
Sc2 N13 C54 N12 25.4(11)
C61 N13 C54 C55 3.8(9)
Sc2 N13 C54 C55 -156.4(5)
N12 C54 C55 C56 -3.9(15)
N13 C54 C55 C56 177.8(9)
N12 C54 C55 C60 175.6(7)
N13 C54 C55 C60 -2.7(9)
C60 C55 C56 C57 2.1(12)
C54 C55 C56 C57 -178.4(9)
C55 C56 C57 C58 -1.7(13)
C56 C57 C58 C59 -0.1(14)
C57 C58 C59 C60 1.4(12)
C58 C59 C60 C55 -0.9(12)
C58 C59 C60 C61 177.9(8)
C56 C55 C60 C59 -0.8(12)
C54 C55 C60 C59 179.5(7)
C56 C55 C60 C61 -179.9(7)
C54 C55 C60 C61 0.5(8)
C62 N14 C61 N13 -4.8(13)
C62 N14 C61 C60 176.7(7)
C54 N13 C61 N14 178.0(8)
Sc2 N13 C61 N14 -21.0(12)
C54 N13 C61 C60 -3.4(9)
Sc2 N13 C61 C60 157.7(5)
C59 C60 C61 N14 1.6(14)
C55 C60 C61 N14 -179.5(7)
C59 C60 C61 N13 -177.2(8)
C55 C60 C61 N13 1.7(9)
C61 N14 C62 N15 2.3(12)
C61 N14 C62 C63 -177.7(7)
C69 N15 C62 N14 -177.6(7)
Sc2 N15 C62 N14 26.1(11)
C69 N15 C62 C63 2.4(8)
Sc2 N15 C62 C63 -153.9(5)
N14 C62 C63 C64 -2.2(13)
N15 C62 C63 C64 177.8(8)
N14 C62 C63 C68 178.2(7)
N15 C62 C63 C68 -1.8(9)
C68 C63 C64 C65 1.4(12)
C62 C63 C64 C65 -178.1(8)
C63 C64 C65 C66 -1.6(12)
C64 C65 C66 C67 1.5(13)
C65 C66 C67 C68 -1.2(11)
C66 C67 C68 C63 1.0(11)
C66 C67 C68 C69 178.4(8)
C64 C63 C68 C67 -1.2(12)
C62 C63 C68 C67 178.4(7)
C64 C63 C68 C69 -179.1(7)
C62 C63 C68 C69 0.5(9)
C38 N16 C69 N15 -6.3(12)
C38 N16 C69 C68 174.6(7)
C62 N15 C69 N16 178.7(7)
Sc2 N15 C69 N16 -25.2(10)
C62 N15 C69 C68 -2.1(8)
Sc2 N15 C69 C68 154.0(5)
C67 C68 C69 N16 2.6(13)
C63 C68 C69 N16 -179.8(7)
C67 C68 C69 N15 -176.7(8)
C63 C68 C69 N15 1.0(9)
C74 C70 C71 C72 0.0(10)
Sc2 C70 C71 C72 66.6(6)
C74 C70 C71 Sc2 -66.6(6)
C70 C71 C72 C73 -1.7(10)
Sc2 C71 C72 C73 65.1(7)
C70 C71 C72 Sc2 -66.7(6)
C71 C72 C73 C74 2.7(11)
Sc2 C72 C73 C74 68.0(7)
C71 C72 C73 Sc2 -65.4(6)
C72 C73 C74 C70 -2.6(10)
Sc2 C73 C74 C70 65.4(6)
C72 C73 C74 Sc2 -68.0(7)
C71 C70 C74 C73 1.6(10)
Sc2 C70 C74 C73 -64.9(6)
C71 C70 C74 Sc2 66.5(6)
